data_7054491
loop_
_publ_author_name
'Ghosh, Debanjana'
'Rhodes, Shannon'
'Hawkins, Karena'
'Winder, Domonique'
'Atkinson, Austin'
'Ming, Weihua'
'Padgett, Clifford'
'Orvis, Jeffrey'
'Aiken, Karelle'
'Landge, Shainaz'

_publ_section_title
;
 A simple and effective 1,2,3-triazole based &#x201C;turn-on&#x201D;
 fluorescence sensor for the detection of anions
;
_journal_issue 1
_journal_name_full 'New J. Chem.'
_journal_page_first 295
_journal_paper_doi 10.1039/C4NJ01411A
_journal_volume 39
_journal_year 2015
_chemical_formula_moiety 'C30 H47 F N4 O'
_chemical_formula_sum 'C30 H47 F N4 O'
_chemical_formula_weight 498.73
_chemical_name_systematic '2-(4-phenyl-1-H-1,2,3-triazol-1-yl) phenol complex with Tetra-n-butylammonium fluoride'
_space_group_IT_number 14
_symmetry_cell_setting monoclinic
_symmetry_Int_Tables_number 14
_symmetry_space_group_name_Hall '-P 2ybc'
_symmetry_space_group_name_H-M 'P 1 21/c 1'
_atom_sites_solution_hydrogens geom
_atom_sites_solution_primary direct
_atom_sites_solution_secondary difmap
_cell_angle_alpha 90.0000
_cell_angle_beta 105.413(11)
_cell_angle_gamma 90.0000
_cell_formula_units_Z 4
_cell_length_a 9.575(9)
_cell_length_b 20.505(17)
_cell_length_c 15.880(15)
_cell_measurement_reflns_used 7592
_cell_measurement_temperature 173
_cell_measurement_theta_max 27.50
_cell_measurement_theta_min 1.70
_cell_volume 3006(5)
_computing_cell_refinement 'CrystalClear-SM Expert 2.0 r15'
_computing_data_collection 'CrystalClear-SM Expert 2.0 r15 (Rigaku, 2011)'
_computing_data_reduction 'CrystalClear-SM Expert 2.0 r15'
_computing_molecular_graphics 'CrystalStructure 4.0'
_computing_publication_material 'CrystalStructure 4.0 (Rigaku, 2010)'
_computing_structure_refinement 'SHELXL97 (Sheldrick, 2008)'
_computing_structure_solution 'SIR92 (Altomare, et al., 1994)'
_diffrn_ambient_temperature 173
_diffrn_detector_area_resol_mean 6.827
_diffrn_measured_fraction_theta_full 0.986
_diffrn_measured_fraction_theta_max 0.986
_diffrn_measurement_device_type 'Rigaku XtaLAB mini'
_diffrn_measurement_method \w
_diffrn_radiation_type 'Mo K\a'
_diffrn_radiation_wavelength 0.71075
_diffrn_reflns_av_R_equivalents 0.0585
_diffrn_reflns_limit_h_max 12
_diffrn_reflns_limit_h_min -12
_diffrn_reflns_limit_k_max 26
_diffrn_reflns_limit_k_min -26
_diffrn_reflns_limit_l_max 20
_diffrn_reflns_limit_l_min -20
_diffrn_reflns_number 31516
_diffrn_reflns_theta_full 27.55
_diffrn_reflns_theta_max 27.55
_diffrn_standards_number 0
_exptl_absorpt_coefficient_mu 0.071
_exptl_absorpt_correction_T_max 0.986
_exptl_absorpt_correction_T_min 0.878
_exptl_absorpt_correction_type multi-scan
_exptl_absorpt_process_details 'REQAB (Rigaku, 1998)'
_exptl_crystal_colour colorless
_exptl_crystal_density_diffrn 1.102
_exptl_crystal_density_method 'not measured'
_exptl_crystal_description prism
_exptl_crystal_F_000 1088.00
_exptl_crystal_size_max 0.200
_exptl_crystal_size_mid 0.050
_exptl_crystal_size_min 0.0500
_refine_diff_density_max 0.440
_refine_diff_density_min -0.310
_refine_ls_extinction_method none
_refine_ls_goodness_of_fit_ref 1.066
_refine_ls_hydrogen_treatment mixed
_refine_ls_number_parameters 329
_refine_ls_number_reflns 6862
_refine_ls_number_restraints 0
_refine_ls_R_factor_gt 0.0642
_refine_ls_shift/su_max 0.001
_refine_ls_structure_factor_coef Fsqd
_refine_ls_weighting_details 'w = 1/[\s^2^(Fo^2^)+(0.0879P)^2^+0.8019P] where P=(Fo^2^+2Fc^2^)/3'
_refine_ls_weighting_scheme calc
_refine_ls_wR_factor_ref 0.2037
_reflns_number_gt 4971
_reflns_number_total 6862
_reflns_threshold_expression F^2^>2.0\s(F^2^)
_cod_data_source_file c4nj01411a2.cif
_cod_data_source_block x207j
_cod_depositor_comments 'Adding full bibliography for 7054491.cif.'
_cod_database_code 7054491

loop_
_symmetry_equiv_pos_site_id
_symmetry_equiv_pos_as_xyz
1 +X,+Y,+Z
2 -X,1/2+Y,1/2-Z
3 -X,-Y,-Z
4 +X,1/2-Y,1/2+Z

loop_
_atom_site_label
_atom_site_type_symbol
_atom_site_fract_x
_atom_site_fract_y
_atom_site_fract_z
_atom_site_U_iso_or_equiv
_atom_site_adp_type
_atom_site_occupancy
_atom_site_symmetry_multiplicity
_atom_site_calc_flag
_atom_site_refinement_flags
F1 F 0.99321(18) 0.18332(9) 0.04398(11) 0.0767(5) Uani 1.0 4 d .
O1 O 0.72547(15) 0.23009(7) -0.03910(10) 0.0487(4) Uani 1.0 4 d .
N1 N 0.42569(17) 0.23675(8) -0.04625(10) 0.0412(4) Uani 1.0 4 d .
N2 N 0.28688(19) 0.24300(10) -0.04161(12) 0.0502(5) Uani 1.0 4 d .
N3 N 0.23062(19) 0.18412(10) -0.04860(12) 0.0508(5) Uani 1.0 4 d .
N4 N 0.84948(17) 0.28691(8) 0.24291(10) 0.0373(4) Uani 1.0 4 d .
C1 C 0.6756(4) 0.40636(14) -0.03374(19) 0.0789(9) Uani 1.0 4 d .
C2 C 0.5322(4) 0.41076(14) -0.0347(3) 0.0878(11) Uani 1.0 4 d .
C3 C 0.4519(3) 0.35455(13) -0.03779(18) 0.0681(8) Uani 1.0 4 d .
C4 C 0.5153(3) 0.29361(10) -0.04049(12) 0.0438(5) Uani 1.0 4 d .
C5 C 0.6637(3) 0.28622(10) -0.03802(12) 0.0436(5) Uani 1.0 4 d .
C6 C 0.7406(3) 0.34621(12) -0.03506(14) 0.0575(6) Uani 1.0 4 d .
C7 C 0.4562(2) 0.17310(10) -0.05681(12) 0.0417(5) Uani 1.0 4 d .
C8 C 0.3308(2) 0.13954(11) -0.05839(12) 0.0427(5) Uani 1.0 4 d .
C9 C 0.2989(2) 0.06904(11) -0.06778(12) 0.0448(5) Uani 1.0 4 d .
C10 C 0.1807(3) 0.04251(13) -0.04566(16) 0.0582(6) Uani 1.0 4 d .
C11 C 0.1552(3) -0.02374(13) -0.05220(17) 0.0638(7) Uani 1.0 4 d .
C12 C 0.2458(3) -0.06540(13) -0.08001(16) 0.0589(6) Uani 1.0 4 d .
C13 C 0.3626(3) -0.03979(13) -0.1037(2) 0.0702(8) Uani 1.0 4 d .
C14 C 0.3892(3) 0.02712(13) -0.09815(18) 0.0614(7) Uani 1.0 4 d .
C15 C 0.70430(19) 0.26233(10) 0.18838(12) 0.0391(4) Uani 1.0 4 d .
C16 C 0.5992(2) 0.23962(10) 0.23956(12) 0.0404(4) Uani 1.0 4 d .
C17 C 0.4561(3) 0.21906(10) 0.17666(13) 0.0437(5) Uani 1.0 4 d .
C18 C 0.3453(3) 0.19847(12) 0.22432(15) 0.0515(5) Uani 1.0 4 d .
C19 C 0.9298(2) 0.23472(9) 0.30622(12) 0.0404(5) Uani 1.0 4 d .
C20 C 0.9365(3) 0.16716(10) 0.26751(14) 0.0475(5) Uani 1.0 4 d .
C21 C 1.0397(3) 0.12358(12) 0.33452(16) 0.0582(6) Uani 1.0 4 d .
C22 C 1.0165(4) 0.05164(14) 0.3148(3) 0.0881(10) Uani 1.0 4 d .
C23 C 0.9347(2) 0.30657(10) 0.17791(12) 0.0425(5) Uani 1.0 4 d .
C24 C 1.0749(3) 0.34361(11) 0.21483(14) 0.0469(5) Uani 1.0 4 d .
C25 C 1.1462(3) 0.35850(12) 0.14115(15) 0.0543(6) Uani 1.0 4 d .
C26 C 1.2884(3) 0.39434(14) 0.17369(19) 0.0684(7) Uani 1.0 4 d .
C27 C 0.8304(3) 0.34446(9) 0.29966(12) 0.0401(4) Uani 1.0 4 d .
C28 C 0.7475(3) 0.40249(10) 0.25089(14) 0.0488(5) Uani 1.0 4 d .
C29 C 0.7441(3) 0.45723(11) 0.31496(17) 0.0592(6) Uani 1.0 4 d .
C30 C 0.6530(4) 0.51523(13) 0.2736(3) 0.0819(9) Uani 1.0 4 d .
H1 H 0.7309 0.4450 -0.0322 0.0947 Uiso 1.0 4 calc R
H5 H 0.896(4) 0.2108(15) 0.010(3) 0.086(10) Uiso 1.0 4 d .
H2 H 0.4886 0.4522 -0.0331 0.1054 Uiso 1.0 4 calc R
H3 H 0.3527 0.3574 -0.0381 0.0817 Uiso 1.0 4 calc R
H6 H 0.8402 0.3448 -0.0340 0.0690 Uiso 1.0 4 calc R
H7 H 0.5452 0.1554 -0.0620 0.0500 Uiso 1.0 4 calc R
H10 H 0.1165 0.0702 -0.0258 0.0698 Uiso 1.0 4 calc R
H11 H 0.0729 -0.0409 -0.0371 0.0766 Uiso 1.0 4 calc R
H12 H 0.2282 -0.1111 -0.0828 0.0707 Uiso 1.0 4 calc R
H13 H 0.4255 -0.0679 -0.1240 0.0843 Uiso 1.0 4 calc R
H14 H 0.4697 0.0443 -0.1152 0.0737 Uiso 1.0 4 calc R
H15A H 0.7217 0.2256 0.1520 0.0469 Uiso 1.0 4 calc R
H15B H 0.6573 0.2976 0.1483 0.0469 Uiso 1.0 4 calc R
H16A H 0.5820 0.2754 0.2774 0.0484 Uiso 1.0 4 calc R
H16B H 0.6417 0.2024 0.2774 0.0484 Uiso 1.0 4 calc R
H17A H 0.4167 0.2559 0.1372 0.0525 Uiso 1.0 4 calc R
H17B H 0.4738 0.1823 0.1404 0.0525 Uiso 1.0 4 calc R
H18A H 0.3259 0.2350 0.2594 0.0618 Uiso 1.0 4 calc R
H18B H 0.3831 0.1615 0.2626 0.0618 Uiso 1.0 4 calc R
H18C H 0.2552 0.1857 0.1817 0.0618 Uiso 1.0 4 calc R
H19A H 1.0301 0.2500 0.3320 0.0485 Uiso 1.0 4 calc R
H19B H 0.8826 0.2307 0.3544 0.0485 Uiso 1.0 4 calc R
H20A H 0.9710 0.1708 0.2142 0.0570 Uiso 1.0 4 calc R
H20B H 0.8385 0.1475 0.2511 0.0570 Uiso 1.0 4 calc R
H21A H 1.1408 0.1350 0.3360 0.0698 Uiso 1.0 4 calc R
H21B H 1.0263 0.1324 0.3932 0.0698 Uiso 1.0 4 calc R
H22A H 1.0321 0.0423 0.2575 0.1058 Uiso 1.0 4 calc R
H22B H 0.9172 0.0397 0.3145 0.1058 Uiso 1.0 4 calc R
H22C H 1.0851 0.0263 0.3597 0.1058 Uiso 1.0 4 calc R
H23A H 0.9576 0.2665 0.1494 0.0510 Uiso 1.0 4 calc R
H23B H 0.8710 0.3337 0.1319 0.0510 Uiso 1.0 4 calc R
H24A H 1.1413 0.3171 0.2605 0.0563 Uiso 1.0 4 calc R
H24B H 1.0545 0.3848 0.2418 0.0563 Uiso 1.0 4 calc R
H25A H 1.1633 0.3171 0.1135 0.0651 Uiso 1.0 4 calc R
H25B H 1.0793 0.3853 0.0961 0.0651 Uiso 1.0 4 calc R
H26A H 1.3557 0.3676 0.2175 0.0821 Uiso 1.0 4 calc R
H26B H 1.2717 0.4358 0.2001 0.0821 Uiso 1.0 4 calc R
H26C H 1.3300 0.4028 0.1246 0.0821 Uiso 1.0 4 calc R
H27A H 0.7793 0.3289 0.3425 0.0481 Uiso 1.0 4 calc R
H27B H 0.9275 0.3596 0.3330 0.0481 Uiso 1.0 4 calc R
H28A H 0.7950 0.4179 0.2063 0.0586 Uiso 1.0 4 calc R
H28B H 0.6473 0.3892 0.2207 0.0586 Uiso 1.0 4 calc R
H29A H 0.7055 0.4399 0.3624 0.0711 Uiso 1.0 4 calc R
H29B H 0.8445 0.4722 0.3415 0.0711 Uiso 1.0 4 calc R
H30A H 0.6555 0.5194 0.2125 0.0983 Uiso 1.0 4 calc R
H30B H 0.6918 0.5550 0.3055 0.0983 Uiso 1.0 4 calc R
H30C H 0.5527 0.5088 0.2761 0.0983 Uiso 1.0 4 calc R

loop_
_atom_site_aniso_label
_atom_site_aniso_U_11
_atom_site_aniso_U_22
_atom_site_aniso_U_33
_atom_site_aniso_U_12
_atom_site_aniso_U_13
_atom_site_aniso_U_23
F1 0.0673(10) 0.0975(13) 0.0665(10) 0.0097(9) 0.0201(8) 0.0024(9)
O1 0.0398(8) 0.0561(9) 0.0531(9) 0.0020(7) 0.0173(7) -0.0021(7)
N1 0.0376(8) 0.0543(10) 0.0296(8) 0.0098(7) 0.0052(7) -0.0008(7)
N2 0.0414(9) 0.0643(12) 0.0439(10) 0.0154(9) 0.0094(8) 0.0010(8)
N3 0.0371(9) 0.0686(13) 0.0458(10) 0.0093(8) 0.0093(8) 0.0029(9)
N4 0.0345(8) 0.0475(9) 0.0292(8) 0.0006(7) 0.0070(6) -0.0029(6)
C1 0.104(3) 0.0547(16) 0.0638(17) -0.0166(15) -0.0022(16) -0.0090(12)
C2 0.093(3) 0.0505(15) 0.098(3) 0.0099(15) -0.0134(18) -0.0209(14)
C3 0.0620(15) 0.0602(15) 0.0686(17) 0.0133(12) -0.0064(13) -0.0202(12)
C4 0.0467(11) 0.0494(11) 0.0306(9) 0.0072(9) 0.0021(8) -0.0044(8)
C5 0.0511(12) 0.0524(12) 0.0261(9) -0.0023(9) 0.0084(8) -0.0025(8)
C6 0.0693(15) 0.0644(15) 0.0363(11) -0.0158(12) 0.0097(10) -0.0046(10)
C7 0.0377(10) 0.0522(11) 0.0358(10) 0.0057(8) 0.0108(8) -0.0031(8)
C8 0.0340(9) 0.0614(12) 0.0319(9) 0.0055(9) 0.0075(8) -0.0008(8)
C9 0.0384(10) 0.0596(13) 0.0346(10) -0.0023(9) 0.0066(8) -0.0015(9)
C10 0.0477(12) 0.0718(16) 0.0605(14) -0.0004(11) 0.0240(11) 0.0019(11)
C11 0.0590(15) 0.0724(17) 0.0639(16) -0.0140(12) 0.0231(12) 0.0014(12)
C12 0.0626(15) 0.0605(14) 0.0515(13) -0.0140(11) 0.0115(11) -0.0067(11)
C13 0.0689(17) 0.0653(16) 0.0836(19) -0.0077(13) 0.0326(15) -0.0192(14)
C14 0.0528(13) 0.0642(15) 0.0746(17) -0.0081(11) 0.0298(12) -0.0112(12)
C15 0.0321(9) 0.0541(11) 0.0286(9) 0.0002(8) 0.0038(7) -0.0032(8)
C16 0.0354(9) 0.0549(11) 0.0286(9) -0.0012(8) 0.0048(7) -0.0006(8)
C17 0.0406(10) 0.0527(12) 0.0347(10) -0.0010(9) 0.0044(8) -0.0035(8)
C18 0.0447(11) 0.0611(13) 0.0466(12) -0.0067(10) 0.0084(9) 0.0007(10)
C19 0.0360(9) 0.0476(11) 0.0345(10) -0.0003(8) 0.0038(8) 0.0001(8)
C20 0.0421(11) 0.0523(12) 0.0473(12) 0.0016(9) 0.0103(9) -0.0053(9)
C21 0.0529(13) 0.0632(15) 0.0580(14) 0.0108(11) 0.0142(11) 0.0012(11)
C22 0.090(3) 0.0641(18) 0.106(3) 0.0215(16) 0.0193(19) 0.0048(17)
C23 0.0398(10) 0.0562(12) 0.0334(10) 0.0004(9) 0.0132(8) 0.0001(8)
C24 0.0387(10) 0.0614(13) 0.0420(11) -0.0022(9) 0.0131(9) -0.0049(9)
C25 0.0493(12) 0.0668(14) 0.0513(13) -0.0049(10) 0.0215(10) -0.0009(10)
C26 0.0552(14) 0.0822(18) 0.0750(18) -0.0165(13) 0.0299(13) -0.0078(14)
C27 0.0436(10) 0.0446(11) 0.0334(9) -0.0004(8) 0.0123(8) -0.0028(8)
C28 0.0526(12) 0.0503(12) 0.0464(12) 0.0025(9) 0.0180(10) 0.0041(9)
C29 0.0655(15) 0.0498(13) 0.0683(16) 0.0030(11) 0.0279(13) -0.0015(11)
C30 0.096(3) 0.0553(15) 0.109(3) 0.0187(15) 0.054(2) 0.0119(15)

loop_
_atom_type_symbol
_atom_type_description
_atom_type_scat_dispersion_real
_atom_type_scat_dispersion_imag
_atom_type_scat_source
C C 0.0033 0.0016
;
International Tables for Crystallography
(1992, Vol. C, Tables 4.2.6.8 and 6.1.1.4)
;
F F 0.0171 0.0103
;
International Tables for Crystallography
(1992, Vol. C, Tables 4.2.6.8 and 6.1.1.4)
;
N N 0.0061 0.0033
;
International Tables for Crystallography
(1992, Vol. C, Tables 4.2.6.8 and 6.1.1.4)
;
O O 0.0106 0.0060
;
International Tables for Crystallography
(1992, Vol. C, Tables 4.2.6.8 and 6.1.1.4)
;
H H 0.0000 0.0000
;
International Tables for Crystallography
(1992, Vol. C, Table 6.1.1.4)
;

loop_
_geom_angle_atom_site_label_1
_geom_angle_atom_site_label_2
_geom_angle_atom_site_label_3
_geom_angle
_geom_angle_publ_flag
N2 N1 C4 119.81(18) yes
N2 N1 C7 110.08(17) yes
C4 N1 C7 130.10(19) yes
N1 N2 N3 107.10(18) yes
N2 N3 C8 109.9(2) yes
C15 N4 C19 111.57(16) yes
C15 N4 C23 105.96(16) yes
C15 N4 C27 111.05(16) yes
C19 N4 C23 111.28(16) yes
C19 N4 C27 105.75(15) yes
C23 N4 C27 111.34(16) yes
C2 C1 C6 120.7(3) yes
C1 C2 C3 119.5(3) yes
C2 C3 C4 120.5(3) yes
N1 C4 C3 118.2(3) yes
N1 C4 C5 119.47(19) yes
C3 C4 C5 122.4(2) yes
O1 C5 C4 123.47(19) yes
O1 C5 C6 122.2(3) yes
C4 C5 C6 114.4(2) yes
C1 C6 C5 122.6(3) yes
N1 C7 C8 105.51(19) yes
N3 C8 C7 107.4(2) yes
N3 C8 C9 122.36(19) yes
C7 C8 C9 130.3(2) yes
C8 C9 C10 121.4(2) yes
C8 C9 C14 120.5(2) yes
C10 C9 C14 118.1(3) yes
C9 C10 C11 120.6(3) yes
C10 C11 C12 121.5(3) yes
C11 C12 C13 118.7(3) yes
C12 C13 C14 120.4(3) yes
C9 C14 C13 120.6(3) yes
N4 C15 C16 115.60(17) yes
C15 C16 C17 109.92(18) yes
C16 C17 C18 112.08(19) yes
N4 C19 C20 116.04(16) yes
C19 C20 C21 109.80(18) yes
C20 C21 C22 113.1(2) yes
N4 C23 C24 116.53(17) yes
C23 C24 C25 109.39(18) yes
C24 C25 C26 112.3(2) yes
N4 C27 C28 115.61(17) yes
C27 C28 C29 109.71(18) yes
C28 C29 C30 113.6(3) yes
C2 C1 H1 119.634 no
C6 C1 H1 119.644 no
C1 C2 H2 120.266 no
C3 C2 H2 120.253 no
C2 C3 H3 119.775 no
C4 C3 H3 119.765 no
C1 C6 H6 118.724 no
C5 C6 H6 118.702 no
N1 C7 H7 127.252 no
C8 C7 H7 127.233 no
C9 C10 H10 119.694 no
C11 C10 H10 119.692 no
C10 C11 H11 119.235 no
C12 C11 H11 119.228 no
C11 C12 H12 120.646 no
C13 C12 H12 120.652 no
C12 C13 H13 119.782 no
C14 C13 H13 119.782 no
C9 C14 H14 119.701 no
C13 C14 H14 119.690 no
N4 C15 H15A 108.380 no
N4 C15 H15B 108.377 no
C16 C15 H15A 108.374 no
C16 C15 H15B 108.376 no
H15A C15 H15B 107.456 no
C15 C16 H16A 109.673 no
C15 C16 H16B 109.681 no
C17 C16 H16A 109.677 no
C17 C16 H16B 109.681 no
H16A C16 H16B 108.183 no
C16 C17 H17A 109.196 no
C16 C17 H17B 109.198 no
C18 C17 H17A 109.195 no
C18 C17 H17B 109.191 no
H17A C17 H17B 107.888 no
C17 C18 H18A 109.470 no
C17 C18 H18B 109.472 no
C17 C18 H18C 109.467 no
H18A C18 H18B 109.477 no
H18A C18 H18C 109.463 no
H18B C18 H18C 109.479 no
N4 C19 H19A 108.279 no
N4 C19 H19B 108.271 no
C20 C19 H19A 108.274 no
C20 C19 H19B 108.271 no
H19A C19 H19B 107.395 no
C19 C20 H20A 109.696 no
C19 C20 H20B 109.695 no
C21 C20 H20A 109.712 no
C21 C20 H20B 109.713 no
H20A C20 H20B 108.206 no
C20 C21 H21A 108.962 no
C20 C21 H21B 108.960 no
C22 C21 H21A 108.943 no
C22 C21 H21B 108.951 no
H21A C21 H21B 107.755 no
C21 C22 H22A 109.476 no
C21 C22 H22B 109.470 no
C21 C22 H22C 109.471 no
H22A C22 H22B 109.476 no
H22A C22 H22C 109.468 no
H22B C22 H22C 109.466 no
N4 C23 H23A 108.163 no
N4 C23 H23B 108.156 no
C24 C23 H23A 108.162 no
C24 C23 H23B 108.162 no
H23A C23 H23B 107.322 no
C23 C24 H24A 109.802 no
C23 C24 H24B 109.804 no
C25 C24 H24A 109.800 no
C25 C24 H24B 109.784 no
H24A C24 H24B 108.251 no
C24 C25 H25A 109.140 no
C24 C25 H25B 109.154 no
C26 C25 H25A 109.156 no
C26 C25 H25B 109.153 no
H25A C25 H25B 107.867 no
C25 C26 H26A 109.463 no
C25 C26 H26B 109.468 no
C25 C26 H26C 109.467 no
H26A C26 H26B 109.480 no
H26A C26 H26C 109.473 no
H26B C26 H26C 109.476 no
N4 C27 H27A 108.362 no
N4 C27 H27B 108.373 no
C28 C27 H27A 108.385 no
C28 C27 H27B 108.382 no
H27A C27 H27B 107.447 no
C27 C28 H28A 109.725 no
C27 C28 H28B 109.726 no
C29 C28 H28A 109.729 no
C29 C28 H28B 109.728 no
H28A C28 H28B 108.203 no
C28 C29 H29A 108.843 no
C28 C29 H29B 108.834 no
C30 C29 H29A 108.835 no
C30 C29 H29B 108.839 no
H29A C29 H29B 107.702 no
C29 C30 H30A 109.475 no
C29 C30 H30B 109.468 no
C29 C30 H30C 109.472 no
H30A C30 H30B 109.468 no
H30A C30 H30C 109.470 no
H30B C30 H30C 109.475 no

loop_
_geom_bond_atom_site_label_1
_geom_bond_atom_site_label_2
_geom_bond_distance
_geom_bond_publ_flag
O1 C5 1.296(3) yes
N1 N2 1.357(3) yes
N1 C4 1.436(3) yes
N1 C7 1.357(3) yes
N2 N3 1.315(3) yes
N3 C8 1.363(3) yes
N4 C15 1.515(3) yes
N4 C19 1.528(3) yes
N4 C23 1.531(3) yes
N4 C27 1.525(3) yes
C1 C2 1.372(6) yes
C1 C6 1.384(5) yes
C2 C3 1.379(5) yes
C3 C4 1.395(4) yes
C4 C5 1.419(4) yes
C5 C6 1.428(4) yes
C7 C8 1.378(3) yes
C8 C9 1.477(4) yes
C9 C10 1.382(4) yes
C9 C14 1.393(4) yes
C10 C11 1.379(4) yes
C11 C12 1.371(4) yes
C12 C13 1.376(5) yes
C13 C14 1.394(4) yes
C15 C16 1.525(4) yes
C16 C17 1.525(3) yes
C17 C18 1.518(4) yes
C19 C20 1.524(3) yes
C20 C21 1.533(3) yes
C21 C22 1.512(4) yes
C23 C24 1.518(3) yes
C24 C25 1.534(4) yes
C25 C26 1.513(4) yes
C27 C28 1.523(3) yes
C28 C29 1.521(4) yes
C29 C30 1.517(4) yes
F1 H5 1.10(3) no
C1 H1 0.950 no
C2 H2 0.950 no
C3 H3 0.950 no
C6 H6 0.950 no
C7 H7 0.950 no
C10 H10 0.950 no
C11 H11 0.950 no
C12 H12 0.950 no
C13 H13 0.950 no
C14 H14 0.950 no
C15 H15A 0.990 no
C15 H15B 0.990 no
C16 H16A 0.990 no
C16 H16B 0.990 no
C17 H17A 0.990 no
C17 H17B 0.990 no
C18 H18A 0.980 no
C18 H18B 0.980 no
C18 H18C 0.980 no
C19 H19A 0.990 no
C19 H19B 0.990 no
C20 H20A 0.990 no
C20 H20B 0.990 no
C21 H21A 0.990 no
C21 H21B 0.990 no
C22 H22A 0.980 no
C22 H22B 0.980 no
C22 H22C 0.980 no
C23 H23A 0.990 no
C23 H23B 0.990 no
C24 H24A 0.990 no
C24 H24B 0.990 no
C25 H25A 0.990 no
C25 H25B 0.990 no
C26 H26A 0.980 no
C26 H26B 0.980 no
C26 H26C 0.980 no
C27 H27A 0.990 no
C27 H27B 0.990 no
C28 H28A 0.990 no
C28 H28B 0.990 no
C29 H29A 0.990 no
C29 H29B 0.990 no
C30 H30A 0.980 no
C30 H30B 0.980 no
C30 H30C 0.980 no

loop_
_geom_contact_atom_site_label_1
_geom_contact_atom_site_label_2
_geom_contact_distance
_geom_contact_publ_flag
_geom_contact_site_symmetry_2
O1 N1 2.846(4) no .
O1 C7 2.776(4) no .
N2 C3 2.772(4) no .
N2 C9 3.597(5) no .
N3 C4 3.507(4) no .
N3 C10 2.945(5) no .
C1 C4 2.762(5) no .
C2 C5 2.854(5) no .
C3 C6 2.758(5) no .
C4 C8 3.594(4) no .
C5 C7 3.017(4) no .
C7 C14 3.095(5) no .
C9 C12 2.801(5) no .
C10 C13 2.754(5) no .
C11 C14 2.741(5) no .
C15 C20 2.974(4) no .
C15 C28 3.033(4) no .
C16 C19 3.060(4) no .
C16 C20 3.475(4) no .
C16 C27 3.051(4) no .
C19 C24 3.177(4) no .
C20 C23 3.191(4) no .
C23 C28 3.087(4) no .
C24 C27 2.995(4) no .
C24 C28 3.545(5) no .
F1 O1 2.727(3) no .
F1 N3 3.018(4) no 1_655
F1 C11 3.584(5) no 3_655
F1 C12 3.479(4) no 3_655
F1 C23 3.443(4) no .
O1 F1 2.727(3) no .
O1 C16 3.456(4) no 4_554
O1 C19 3.596(4) no 4_554
O1 C27 3.357(4) no 4_554
N1 C17 3.493(5) no .
N2 C17 3.449(4) no .
N3 F1 3.018(4) no 1_455
N3 C19 3.585(4) no 4_454
C5 C15 3.546(5) no .
C5 C16 3.461(5) no 4_554
C6 C23 3.495(4) no .
C11 F1 3.584(5) no 3_655
C12 F1 3.479(4) no 3_655
C13 C14 3.456(5) no 3_655
C14 C13 3.456(5) no 3_655
C14 C14 3.455(5) no 3_655
C15 C5 3.546(5) no .
C16 O1 3.456(4) no 4_555
C16 C5 3.461(5) no 4_555
C17 N1 3.493(5) no .
C17 N2 3.449(4) no .
C19 O1 3.596(4) no 4_555
C19 N3 3.585(4) no 4_655
C23 F1 3.443(4) no .
C23 C6 3.495(4) no .
C27 O1 3.357(4) no 4_555
O1 H6 2.5876 no .
O1 H7 2.2636 no .
N1 H3 2.5823 no .
N2 H3 2.4248 no .
N2 H7 3.1423 no .
N3 H7 3.1312 no .
N3 H10 2.6450 no .
N4 H16A 2.7677 no .
N4 H16B 2.8008 no .
N4 H20A 2.7417 no .
N4 H20B 2.8639 no .
N4 H24A 2.8028 no .
N4 H24B 2.8117 no .
N4 H28A 2.7693 no .
N4 H28B 2.8117 no .
C1 H3 3.2341 no .
C2 H6 3.2422 no .
C3 H1 3.2343 no .
C4 H2 3.2665 no .
C4 H6 3.2587 no .
C4 H7 2.8779 no .
C5 H1 3.3159 no .
C5 H3 3.3153 no .
C5 H7 2.8981 no .
C6 H2 3.2536 no .
C7 H14 2.8137 no .
C8 H10 2.6580 no .
C8 H14 2.6528 no .
C9 H7 2.9310 no .
C9 H11 3.2500 no .
C9 H13 3.2754 no .
C10 H12 3.2576 no .
C10 H14 3.2408 no .
C11 H13 3.2236 no .
C12 H10 3.2506 no .
C12 H14 3.2569 no .
C13 H11 3.2209 no .
C14 H7 3.0037 no .
C14 H10 3.2426 no .
C14 H12 3.2655 no .
C15 H17A 2.6593 no .
C15 H17B 2.6928 no .
C15 H19A 3.3490 no .
C15 H19B 2.8095 no .
C15 H20A 3.1078 no .
C15 H20B 2.7392 no .
C15 H23A 2.6589 no .
C15 H23B 2.5019 no .
C15 H27A 2.7263 no .
C15 H27B 3.3482 no .
C15 H28A 3.2993 no .
C15 H28B 2.7339 no .
C16 H18A 2.7190 no .
C16 H18B 2.7184 no .
C16 H18C 3.3628 no .
C16 H19B 2.8446 no .
C16 H20B 2.9371 no .
C16 H27A 2.7381 no .
C16 H28B 3.1268 no .
C17 H15A 2.6771 no .
C17 H15B 2.6409 no .
C18 H16A 2.7062 no .
C18 H16B 2.7385 no .
C19 H15A 2.7212 no .
C19 H15B 3.3590 no .
C19 H16A 3.3444 no .
C19 H16B 2.7547 no .
C19 H21A 2.8254 no .
C19 H21B 2.5456 no .
C19 H23A 2.6546 no .
C19 H23B 3.3581 no .
C19 H24A 2.8755 no .
C19 H24B 3.5496 no .
C19 H27A 2.5644 no .
C19 H27B 2.5968 no .
C20 H15A 2.6498 no .
C20 H16B 2.9585 no .
C20 H22A 2.7386 no .
C20 H22B 2.7369 no .
C20 H22C 3.3767 no .
C20 H23A 2.8119 no .
C21 H19A 2.5936 no .
C21 H19B 2.7281 no .
C22 H20A 2.8877 no .
C22 H20B 2.6226 no .
C23 H15A 2.5775 no .
C23 H15B 2.5780 no .
C23 H19A 2.6417 no .
C23 H19B 3.3568 no .
C23 H20A 2.8464 no .
C23 H25A 2.6595 no .
C23 H25B 2.6765 no .
C23 H27A 3.3647 no .
C23 H27B 2.7093 no .
C23 H28A 2.7444 no .
C23 H28B 3.4498 no .
C24 H19A 2.7845 no .
C24 H26A 2.7230 no .
C24 H26B 2.7237 no .
C24 H26C 3.3691 no .
C24 H27B 2.6503 no .
C24 H28A 3.0551 no .
C25 H23A 2.6385 no .
C25 H23B 2.6483 no .
C26 H24A 2.7246 no .
C26 H24B 2.7406 no .
C27 H15A 3.3503 no .
C27 H15B 2.7074 no .
C27 H16A 2.7087 no .
C27 H16B 3.3970 no .
C27 H19A 2.6743 no .
C27 H19B 2.4928 no .
C27 H23A 3.3578 no .
C27 H23B 2.8017 no .
C27 H24A 3.2477 no .
C27 H24B 2.6805 no .
C27 H29A 2.6243 no .
C27 H29B 2.6966 no .
C28 H15B 2.6973 no .
C28 H16A 3.1349 no .
C28 H23B 2.8542 no .
C28 H24B 3.0037 no .
C28 H30A 2.5699 no .
C28 H30B 3.3261 no .
C28 H30C 2.9631 no .
C29 H27A 2.6743 no .
C29 H27B 2.6279 no .
C30 H28A 2.7823 no .
C30 H28B 2.7141 no .
H1 H2 2.3210 no .
H1 H6 2.3105 no .
H2 H3 2.3295 no .
H7 H14 2.4701 no .
H10 H11 2.3138 no .
H11 H12 2.3196 no .
H12 H13 2.3322 no .
H13 H14 2.3364 no .
H15A H16A 2.8657 no .
H15A H16B 2.3638 no .
H15A H17A 2.9334 no .
H15A H17B 2.4946 no .
H15A H19A 3.5568 no .
H15A H19B 3.1748 no .
H15A H20A 2.5848 no .
H15A H20B 2.3125 no .
H15A H23A 2.4204 no .
H15A H23B 2.7039 no .
H15B H16A 2.3912 no .
H15B H16B 2.8651 no .
H15B H17A 2.4202 no .
H15B H17B 2.9292 no .
H15B H23A 2.9403 no .
H15B H23B 2.2550 no .
H15B H27A 3.0614 no .
H15B H27B 3.5885 no .
H15B H28A 2.8330 no .
H15B H28B 2.2167 no .
H16A H17A 2.3978 no .
H16A H17B 2.8731 no .
H16A H18A 2.5313 no .
H16A H18B 2.9847 no .
H16A H19B 2.9583 no .
H16A H27A 2.1913 no .
H16A H28B 2.6336 no .
H16B H17A 2.8729 no .
H16B H17B 2.3726 no .
H16B H18A 3.0346 no .
H16B H18B 2.5653 no .
H16B H19B 2.3782 no .
H16B H20B 2.3264 no .
H16B H27A 2.9684 no .
H17A H18A 2.3668 no .
H17A H18B 2.8574 no .
H17A H18C 2.3547 no .
H17A H28B 3.5419 no .
H17B H18A 2.8573 no .
H17B H18B 2.3671 no .
H17B H18C 2.3543 no .
H17B H20B 3.5403 no .
H19A H20A 2.4284 no .
H19A H20B 2.8595 no .
H19A H21A 2.5793 no .
H19A H21B 2.6026 no .
H19A H23A 2.8159 no .
H19A H23B 3.5770 no .
H19A H24A 2.2271 no .
H19A H24B 3.1512 no .
H19A H27A 2.9369 no .
H19A H27B 2.4547 no .
H19B H20A 2.8616 no .
H19B H20B 2.3265 no .
H19B H21A 3.2306 no .
H19B H21B 2.4254 no .
H19B H23A 3.5904 no .
H19B H27A 2.2285 no .
H19B H27B 2.7137 no .
H20A H21A 2.2920 no .
H20A H21B 2.8591 no .
H20A H22A 2.7467 no .
H20A H22B 3.2335 no .
H20A H23A 2.2041 no .
H20A H24A 3.4023 no .
H20B H21A 2.8615 no .
H20B H21B 2.5026 no .
H20B H22A 2.8294 no .
H20B H22B 2.4627 no .
H20B H22C 3.5446 no .
H20B H23A 3.2912 no .
H21A H22A 2.3588 no .
H21A H22B 2.8506 no .
H21A H22C 2.3451 no .
H21B H22A 2.8508 no .
H21B H22B 2.3602 no .
H21B H22C 2.3440 no .
H23A H24A 2.3738 no .
H23A H24B 2.8594 no .
H23A H25A 2.4245 no .
H23A H25B 2.9209 no .
H23A H27B 3.5591 no .
H23B H24A 2.8595 no .
H23B H24B 2.3665 no .
H23B H25A 2.9101 no .
H23B H25B 2.4532 no .
H23B H27B 3.1387 no .
H23B H28A 2.3163 no .
H23B H28B 3.0785 no .
H24A H25A 2.3999 no .
H24A H25B 2.8805 no .
H24A H26A 2.5492 no .
H24A H26B 3.0068 no .
H24A H27B 2.7428 no .
H24B H25A 2.8804 no .
H24B H25B 2.3872 no .
H24B H26A 3.0303 no .
H24B H26B 2.5673 no .
H24B H27B 2.1859 no .
H24B H28A 2.4922 no .
H24B H29B 3.3842 no .
H25A H26A 2.3623 no .
H25A H26B 2.8532 no .
H25A H26C 2.3490 no .
H25B H26A 2.8531 no .
H25B H26B 2.3617 no .
H25B H26C 2.3493 no .
H27A H28A 2.8647 no .
H27A H28B 2.3590 no .
H27A H29A 2.4290 no .
H27A H29B 3.0048 no .
H27B H28A 2.3941 no .
H27B H28B 2.8640 no .
H27B H29A 2.8247 no .
H27B H29B 2.4570 no .
H28A H29A 2.8660 no .
H28A H29B 2.3518 no .
H28A H30A 2.4873 no .
H28A H30B 3.4904 no .
H28A H30C 3.3821 no .
H28B H29A 2.4064 no .
H28B H29B 2.8667 no .
H28B H30A 2.6753 no .
H28B H30C 2.8335 no .
H29A H30A 2.8187 no .
H29A H30B 2.5190 no .
H29A H30C 2.2246 no .
H29B H30A 2.5363 no .
H29B H30B 2.2145 no .
H29B H30C 2.8112 no .
F1 H10 2.9496 no 1_655
F1 H11 2.9838 no 3_655
F1 H12 2.7867 no 3_655
F1 H15A 3.5812 no .
F1 H18C 2.8569 no 1_655
F1 H19B 3.4053 no 4_554
F1 H20A 2.7789 no .
F1 H23A 2.4766 no .
F1 H25A 3.2304 no .
F1 H27A 3.3185 no 4_554
F1 H27B 3.3585 no 4_554
O1 H5 1.66(4) no .
O1 H12 3.0737 no 3_655
O1 H15A 3.0466 no .
O1 H15B 3.4969 no .
O1 H16A 2.8751 no 4_554
O1 H16B 3.1320 no 4_554
O1 H19B 2.6686 no 4_554
O1 H23A 3.3052 no .
O1 H23B 3.4382 no .
O1 H27A 2.4042 no 4_554
N1 H15B 3.5182 no .
N1 H16A 3.5178 no 4_554
N1 H17A 2.9629 no .
N1 H17B 3.0848 no .
N1 H18A 3.0343 no 4_554
N2 H17A 2.7927 no .
N2 H17B 3.2177 no .
N2 H18A 3.3103 no 4_554
N2 H19A 2.7333 no 4_454
N2 H21A 3.2478 no 4_454
N2 H21B 3.5282 no 4_454
N2 H24A 3.3180 no 4_454
N2 H25A 3.3645 no 1_455
N3 H17A 3.3540 no .
N3 H17B 3.2732 no .
N3 H19A 2.6780 no 4_454
N3 H24A 2.9227 no 4_454
N3 H24B 3.5972 no 4_454
N3 H27B 3.1404 no 4_454
C1 H2 3.5913 no 3_665
C1 H23B 3.1652 no .
C2 H2 3.0344 no 3_665
C2 H18B 3.4857 no 4_554
C2 H26C 3.5741 no 1_455
C2 H30A 3.2505 no 3_665
C3 H15B 3.2971 no .
C3 H17A 3.5247 no .
C3 H18B 3.0781 no 4_554
C3 H21A 3.1242 no 4_454
C3 H26C 3.2544 no 1_455
C4 H15A 3.4627 no .
C4 H15B 2.9452 no .
C4 H16A 3.4294 no 4_554
C4 H16B 3.4196 no 4_554
C4 H17A 3.2961 no .
C4 H18A 3.2662 no 4_554
C4 H18B 3.1813 no 4_554
C5 H5 2.65(4) no .
C5 H15A 3.1741 no .
C5 H15B 2.9841 no .
C5 H16A 3.0962 no 4_554
C5 H16B 2.8916 no 4_554
C5 H19B 3.0553 no 4_554
C5 H23A 3.5344 no .
C5 H23B 3.0533 no .
C5 H27A 3.3933 no 4_554
C6 H5 3.14(3) no .
C6 H15B 3.3668 no .
C6 H16B 3.0428 no 4_554
C6 H19B 2.9474 no 4_554
C6 H21B 3.2608 no 4_554
C6 H23A 3.5125 no .
C6 H23B 2.6255 no .
C6 H25B 3.4507 no .
C7 H12 3.4798 no 3_655
C7 H13 3.5294 no 3_655
C7 H16A 3.3443 no 4_554
C7 H17B 3.0966 no .
C7 H18A 3.4190 no 4_554
C7 H24A 3.5908 no 4_454
C7 H26A 3.5550 no 4_454
C8 H13 3.5219 no 3_655
C8 H17B 3.2110 no .
C8 H24A 3.0945 no 4_454
C8 H24B 3.5853 no 4_454
C9 H13 3.4599 no 3_655
C9 H24B 3.4284 no 4_454
C10 H11 3.0534 no 3_555
C10 H24B 3.5924 no 4_454
C10 H27B 3.3372 no 4_454
C10 H29A 3.5207 no 2_645
C10 H29B 3.2558 no 4_454
C11 H10 3.3044 no 3_555
C11 H11 3.1913 no 3_555
C11 H22A 3.2986 no 3_655
C11 H29A 3.0463 no 2_645
C11 H29B 3.3461 no 2_645
C11 H29B 3.1855 no 4_454
C12 H5 3.57(4) no 3_655
C12 H7 3.1779 no 3_655
C12 H14 3.5678 no 3_655
C12 H15A 3.5186 no 3_655
C12 H20A 3.3410 no 3_655
C12 H20B 3.1147 no 3_655
C12 H22A 3.3558 no 3_655
C12 H29A 3.3629 no 2_645
C13 H7 3.4772 no 3_655
C13 H14 3.4214 no 3_655
C13 H17B 3.4380 no 3_655
C13 H20B 3.4160 no 3_655
C13 H30C 3.0350 no 4_554
C14 H26A 3.5826 no 4_454
C14 H26B 3.1931 no 4_454
C14 H29A 3.3204 no 4_554
C14 H30C 2.9403 no 4_554
C16 H26A 3.4660 no 1_455
C17 H13 3.4777 no 3_655
C17 H25A 3.3781 no 1_455
C17 H26A 3.3097 no 1_455
C18 H20A 3.5897 no 1_455
C18 H21A 3.2431 no 1_455
C18 H24A 3.2654 no 1_455
C18 H25A 3.2279 no 1_455
C18 H26A 3.4724 no 1_455
C18 H30B 2.9855 no 2_645
C19 H5 3.52(4) no 4_555
C19 H6 3.3151 no 4_555
C20 H6 3.5206 no 4_555
C20 H12 3.1547 no 3_655
C21 H3 3.1627 no 4_655
C21 H6 3.2487 no 4_555
C22 H24B 3.5557 no 2_745
C22 H28A 3.3480 no 2_745
C22 H29B 3.5135 no 2_745
C22 H30A 3.3487 no 2_745
C23 H5 3.25(4) no .
C23 H6 3.3368 no .
C24 H18A 3.2146 no 1_655
C25 H6 3.4733 no .
C25 H17A 3.3508 no 1_655
C25 H18A 3.3440 no 1_655
C26 H14 3.5697 no 4_655
C26 H17A 3.2066 no 1_655
C26 H18A 3.5206 no 1_655
C26 H28B 3.3182 no 1_655
C26 H30C 3.5163 no 1_655
C27 H5 3.42(4) no 4_555
C28 H22A 3.5827 no 2_755
C29 H11 3.4971 no 2_655
C29 H14 3.1116 no 4_555
C29 H22A 3.2040 no 2_755
C30 H13 3.2300 no 4_555
C30 H14 3.0551 no 4_555
C30 H18B 3.0554 no 2_655
C30 H22A 3.2303 no 2_755
H1 H2 3.3303 no 3_665
H1 H22B 3.3936 no 4_554
H1 H22C 3.2890 no 2_755
H1 H23B 3.4548 no .
H1 H26C 3.4322 no 3_765
H5 O1 1.66(4) no .
H5 C5 2.65(4) no .
H5 C6 3.14(3) no .
H5 C12 3.57(4) no 3_655
H5 C19 3.52(4) no 4_554
H5 C23 3.25(4) no .
H5 C27 3.42(4) no 4_554
H5 H6 2.8496 no .
H5 H7 3.4390 no .
H5 H11 3.5128 no 3_655
H5 H12 2.7681 no 3_655
H5 H15A 3.1565 no .
H5 H19A 3.4955 no 4_554
H5 H19B 2.7181 no 4_554
H5 H20A 3.2359 no .
H5 H23A 2.4221 no .
H5 H23B 3.2263 no .
H5 H25A 3.4313 no .
H5 H27A 2.7203 no 4_554
H5 H27B 3.2446 no 4_554
H2 C1 3.5913 no 3_665
H2 C2 3.0344 no 3_665
H2 H1 3.3303 no 3_665
H2 H2 2.2079 no 3_665
H2 H26C 3.4101 no 1_455
H2 H30A 2.8763 no 3_665
H3 C21 3.1627 no 4_454
H3 H17A 3.3977 no .
H3 H18B 3.2760 no 4_554
H3 H21A 2.4456 no 4_454
H3 H21B 3.0317 no 4_454
H3 H22C 3.5612 no 4_454
H3 H25A 3.4764 no 1_455
H3 H26C 2.8091 no 1_455
H6 C19 3.3151 no 4_554
H6 C20 3.5206 no 4_554
H6 C21 3.2487 no 4_554
H6 C23 3.3368 no .
H6 C25 3.4733 no .
H6 H5 2.8496 no .
H6 H16B 3.2395 no 4_554
H6 H19B 2.4669 no 4_554
H6 H20B 3.4133 no 4_554
H6 H21B 2.4143 no 4_554
H6 H22B 3.5897 no 4_554
H6 H23A 3.2529 no .
H6 H23B 2.5808 no .
H6 H25A 3.3945 no .
H6 H25B 2.7719 no .
H7 C12 3.1779 no 3_655
H7 C13 3.4772 no 3_655
H7 H5 3.4390 no .
H7 H12 2.8590 no 3_655
H7 H13 3.4041 no 3_655
H7 H16A 3.0196 no 4_554
H7 H17B 3.5029 no .
H7 H26A 3.5214 no 4_454
H7 H27A 3.0393 no 4_554
H7 H29A 2.9312 no 4_554
H10 F1 2.9496 no 1_455
H10 C11 3.3044 no 3_555
H10 H11 2.3683 no 3_555
H10 H27B 2.8677 no 4_454
H10 H29B 3.4866 no 2_645
H10 H29B 3.0106 no 4_454
H10 H30B 3.5053 no 2_645
H11 F1 2.9838 no 3_655
H11 C10 3.0534 no 3_555
H11 C11 3.1913 no 3_555
H11 C29 3.4971 no 2_645
H11 H5 3.5128 no 3_655
H11 H10 2.3683 no 3_555
H11 H11 2.6509 no 3_555
H11 H22A 3.3750 no 3_655
H11 H29A 3.0368 no 2_645
H11 H29B 3.0066 no 2_645
H11 H29B 2.8713 no 4_454
H12 F1 2.7867 no 3_655
H12 O1 3.0737 no 3_655
H12 C7 3.4798 no 3_655
H12 C20 3.1547 no 3_655
H12 H5 2.7681 no 3_655
H12 H7 2.8590 no 3_655
H12 H15A 2.6892 no 3_655
H12 H17B 3.5358 no 3_655
H12 H20A 2.7149 no 3_655
H12 H20B 2.6827 no 3_655
H12 H22A 3.4956 no 3_655
H12 H29A 3.5444 no 2_645
H13 C7 3.5294 no 3_655
H13 C8 3.5219 no 3_655
H13 C9 3.4599 no 3_655
H13 C17 3.4777 no 3_655
H13 C30 3.2300 no 4_554
H13 H7 3.4041 no 3_655
H13 H15A 3.5077 no 3_655
H13 H17B 2.5760 no 3_655
H13 H20B 3.2276 no 3_655
H13 H30B 3.0562 no 4_554
H13 H30C 2.5491 no 4_554
H14 C12 3.5678 no 3_655
H14 C13 3.4214 no 3_655
H14 C26 3.5697 no 4_454
H14 C29 3.1116 no 4_554
H14 C30 3.0551 no 4_554
H14 H26A 3.1580 no 4_454
H14 H26B 3.0678 no 4_454
H14 H29A 2.3984 no 4_554
H14 H30B 3.4174 no 4_554
H14 H30C 2.3509 no 4_554
H15A F1 3.5812 no .
H15A O1 3.0466 no .
H15A C4 3.4627 no .
H15A C5 3.1741 no .
H15A C12 3.5186 no 3_655
H15A H5 3.1565 no .
H15A H12 2.6892 no 3_655
H15A H13 3.5077 no 3_655
H15B O1 3.4969 no .
H15B N1 3.5182 no .
H15B C3 3.2971 no .
H15B C4 2.9452 no .
H15B C5 2.9841 no .
H15B C6 3.3668 no .
H16A O1 2.8751 no 4_555
H16A N1 3.5178 no 4_555
H16A C4 3.4294 no 4_555
H16A C5 3.0962 no 4_555
H16A C7 3.3443 no 4_555
H16A H7 3.0196 no 4_555
H16A H26A 2.8416 no 1_455
H16B O1 3.1320 no 4_555
H16B C4 3.4196 no 4_555
H16B C5 2.8916 no 4_555
H16B C6 3.0428 no 4_555
H16B H6 3.2395 no 4_555
H17A N1 2.9629 no .
H17A N2 2.7927 no .
H17A N3 3.3540 no .
H17A C3 3.5247 no .
H17A C4 3.2961 no .
H17A C25 3.3508 no 1_455
H17A C26 3.2066 no 1_455
H17A H3 3.3977 no .
H17A H25A 2.6679 no 1_455
H17A H26A 2.7589 no 1_455
H17A H26C 3.1163 no 1_455
H17B N1 3.0848 no .
H17B N2 3.2177 no .
H17B N3 3.2732 no .
H17B C7 3.0966 no .
H17B C8 3.2110 no .
H17B C13 3.4380 no 3_655
H17B H7 3.5029 no .
H17B H12 3.5358 no 3_655
H17B H13 2.5760 no 3_655
H17B H30B 3.2849 no 2_645
H18A N1 3.0343 no 4_555
H18A N2 3.3103 no 4_555
H18A C4 3.2662 no 4_555
H18A C7 3.4190 no 4_555
H18A C24 3.2146 no 1_455
H18A C25 3.3440 no 1_455
H18A C26 3.5206 no 1_455
H18A H19A 3.3438 no 1_455
H18A H20A 3.5364 no 1_455
H18A H21A 3.1584 no 1_455
H18A H23A 3.5539 no 1_455
H18A H24A 2.4452 no 1_455
H18A H25A 2.9512 no 1_455
H18A H26A 2.8318 no 1_455
H18B C2 3.4857 no 4_555
H18B C3 3.0781 no 4_555
H18B C4 3.1813 no 4_555
H18B C30 3.0554 no 2_645
H18B H3 3.2760 no 4_555
H18B H21A 2.9100 no 1_455
H18B H30A 2.9762 no 2_645
H18B H30B 2.4569 no 2_645
H18B H30C 3.2803 no 2_645
H18C F1 2.8569 no 1_455
H18C H20A 2.9179 no 1_455
H18C H21A 3.1166 no 1_455
H18C H23A 3.2179 no 1_455
H18C H24A 3.2791 no 1_455
H18C H25A 2.9500 no 1_455
H18C H30B 2.7239 no 2_645
H19A N2 2.7333 no 4_655
H19A N3 2.6780 no 4_655
H19A H5 3.4955 no 4_555
H19A H18A 3.3438 no 1_655
H19B F1 3.4053 no 4_555
H19B O1 2.6686 no 4_555
H19B C5 3.0553 no 4_555
H19B C6 2.9474 no 4_555
H19B H5 2.7181 no 4_555
H19B H6 2.4669 no 4_555
H20A F1 2.7789 no .
H20A C12 3.3410 no 3_655
H20A C18 3.5897 no 1_655
H20A H5 3.2359 no .
H20A H12 2.7149 no 3_655
H20A H18A 3.5364 no 1_655
H20A H18C 2.9179 no 1_655
H20B C12 3.1147 no 3_655
H20B C13 3.4160 no 3_655
H20B H6 3.4133 no 4_555
H20B H12 2.6827 no 3_655
H20B H13 3.2276 no 3_655
H21A N2 3.2478 no 4_655
H21A C3 3.1242 no 4_655
H21A C18 3.2431 no 1_655
H21A H3 2.4456 no 4_655
H21A H18A 3.1584 no 1_655
H21A H18B 2.9100 no 1_655
H21A H18C 3.1166 no 1_655
H21A H30A 3.2886 no 2_745
H21A H30B 3.4955 no 2_745
H21B N2 3.5282 no 4_655
H21B C6 3.2608 no 4_555
H21B H3 3.0317 no 4_655
H21B H6 2.4143 no 4_555
H21B H25A 3.5485 no 4_555
H21B H25B 3.1477 no 4_555
H22A C11 3.2986 no 3_655
H22A C12 3.3558 no 3_655
H22A C28 3.5827 no 2_745
H22A C29 3.2040 no 2_745
H22A C30 3.2303 no 2_745
H22A H11 3.3750 no 3_655
H22A H12 3.4956 no 3_655
H22A H24B 3.3333 no 2_745
H22A H28A 3.0105 no 2_745
H22A H29B 2.6305 no 2_745
H22A H30A 2.9386 no 2_745
H22A H30B 3.0761 no 2_745
H22B H1 3.3936 no 4_555
H22B H6 3.5897 no 4_555
H22B H24B 3.3300 no 2_745
H22B H25B 3.4671 no 2_745
H22B H26B 2.7649 no 2_745
H22C H1 3.2890 no 2_745
H22C H3 3.5612 no 4_655
H22C H24B 3.4136 no 2_745
H22C H25B 3.4519 no 2_745
H22C H28A 2.8274 no 2_745
H22C H30A 3.0033 no 2_745
H23A F1 2.4766 no .
H23A O1 3.3052 no .
H23A C5 3.5344 no .
H23A C6 3.5125 no .
H23A H5 2.4221 no .
H23A H6 3.2529 no .
H23A H18A 3.5539 no 1_655
H23A H18C 3.2179 no 1_655
H23B O1 3.4382 no .
H23B C1 3.1652 no .
H23B C5 3.0533 no .
H23B C6 2.6255 no .
H23B H1 3.4548 no .
H23B H5 3.2263 no .
H23B H6 2.5808 no .
H24A N2 3.3180 no 4_655
H24A N3 2.9227 no 4_655
H24A C7 3.5908 no 4_655
H24A C8 3.0945 no 4_655
H24A C18 3.2654 no 1_655
H24A H18A 2.4452 no 1_655
H24A H18C 3.2791 no 1_655
H24B N3 3.5972 no 4_655
H24B C8 3.5853 no 4_655
H24B C9 3.4284 no 4_655
H24B C10 3.5924 no 4_655
H24B C22 3.5557 no 2_755
H24B H22A 3.3333 no 2_755
H24B H22B 3.3300 no 2_755
H24B H22C 3.4136 no 2_755
H25A F1 3.2304 no .
H25A N2 3.3645 no 1_655
H25A C17 3.3781 no 1_655
H25A C18 3.2279 no 1_655
H25A H5 3.4313 no .
H25A H3 3.4764 no 1_655
H25A H6 3.3945 no .
H25A H17A 2.6679 no 1_655
H25A H18A 2.9512 no 1_655
H25A H18C 2.9500 no 1_655
H25A H21B 3.5485 no 4_554
H25B C6 3.4507 no .
H25B H6 2.7719 no .
H25B H21B 3.1477 no 4_554
H25B H22B 3.4671 no 2_755
H25B H22C 3.4519 no 2_755
H26A C7 3.5550 no 4_655
H26A C14 3.5826 no 4_655
H26A C16 3.4660 no 1_655
H26A C17 3.3097 no 1_655
H26A C18 3.4724 no 1_655
H26A H7 3.5214 no 4_655
H26A H14 3.1580 no 4_655
H26A H16A 2.8416 no 1_655
H26A H17A 2.7589 no 1_655
H26A H18A 2.8318 no 1_655
H26A H28B 2.8133 no 1_655
H26A H30C 3.4448 no 1_655
H26B C14 3.1931 no 4_655
H26B H14 3.0678 no 4_655
H26B H22B 2.7649 no 2_755
H26B H30C 3.0341 no 1_655
H26C C2 3.5741 no 1_655
H26C C3 3.2544 no 1_655
H26C H1 3.4322 no 3_765
H26C H2 3.4101 no 1_655
H26C H3 2.8091 no 1_655
H26C H17A 3.1163 no 1_655
H26C H28B 3.0284 no 1_655
H26C H30C 3.5111 no 1_655
H27A F1 3.3185 no 4_555
H27A O1 2.4042 no 4_555
H27A C5 3.3933 no 4_555
H27A H5 2.7203 no 4_555
H27A H7 3.0393 no 4_555
H27B F1 3.3585 no 4_555
H27B N3 3.1404 no 4_655
H27B C10 3.3372 no 4_655
H27B H5 3.2446 no 4_555
H27B H10 2.8677 no 4_655
H28A C22 3.3480 no 2_755
H28A H22A 3.0105 no 2_755
H28A H22C 2.8274 no 2_755
H28B C26 3.3182 no 1_455
H28B H26A 2.8133 no 1_455
H28B H26C 3.0284 no 1_455
H29A C10 3.5207 no 2_655
H29A C11 3.0463 no 2_655
H29A C12 3.3629 no 2_655
H29A C14 3.3204 no 4_555
H29A H7 2.9312 no 4_555
H29A H11 3.0368 no 2_655
H29A H12 3.5444 no 2_655
H29A H14 2.3984 no 4_555
H29B C10 3.2558 no 4_655
H29B C11 3.3461 no 2_655
H29B C11 3.1855 no 4_655
H29B C22 3.5135 no 2_755
H29B H10 3.4866 no 2_655
H29B H10 3.0106 no 4_655
H29B H11 3.0066 no 2_655
H29B H11 2.8713 no 4_655
H29B H22A 2.6305 no 2_755
H30A C2 3.2505 no 3_665
H30A C22 3.3487 no 2_755
H30A H2 2.8763 no 3_665
H30A H18B 2.9762 no 2_655
H30A H21A 3.2886 no 2_755
H30A H22A 2.9386 no 2_755
H30A H22C 3.0033 no 2_755
H30B C18 2.9855 no 2_655
H30B H10 3.5053 no 2_655
H30B H13 3.0562 no 4_555
H30B H14 3.4174 no 4_555
H30B H17B 3.2849 no 2_655
H30B H18B 2.4569 no 2_655
H30B H18C 2.7239 no 2_655
H30B H21A 3.4955 no 2_755
H30B H22A 3.0761 no 2_755
H30C C13 3.0350 no 4_555
H30C C14 2.9403 no 4_555
H30C C26 3.5163 no 1_455
H30C H13 2.5491 no 4_555
H30C H14 2.3509 no 4_555
H30C H18B 3.2803 no 2_655
H30C H26A 3.4448 no 1_455
H30C H26B 3.0341 no 1_455
H30C H26C 3.5111 no 1_455

loop_
_geom_torsion_atom_site_label_1
_geom_torsion_atom_site_label_2
_geom_torsion_atom_site_label_3
_geom_torsion_atom_site_label_4
_geom_torsion
_geom_torsion_publ_flag
N2 N1 C4 C3 -5.4(3) no
N2 N1 C4 C5 174.74(15) no
C4 N1 N2 N3 179.97(14) no
N2 N1 C7 C8 -0.15(19) no
C7 N1 N2 N3 0.4(2) no
C4 N1 C7 C8 -179.70(16) no
C7 N1 C4 C3 174.06(16) no
C7 N1 C4 C5 -5.7(3) no
N1 N2 N3 C8 -0.4(2) no
N2 N3 C8 C7 0.4(2) no
N2 N3 C8 C9 179.93(15) no
C15 N4 C19 C20 47.6(3) no
C19 N4 C15 C16 58.7(2) no
C15 N4 C23 C24 169.96(14) no
C23 N4 C15 C16 179.97(14) no
C15 N4 C27 C28 -56.8(2) no
C27 N4 C15 C16 -59.0(2) no
C19 N4 C23 C24 -68.6(2) no
C23 N4 C19 C20 -70.51(19) no
C19 N4 C27 C28 -177.96(15) no
C27 N4 C19 C20 168.45(15) no
C23 N4 C27 C28 61.0(2) no
C27 N4 C23 C24 49.11(19) no
C2 C1 C6 C5 0.4(4) no
C6 C1 C2 C3 -0.6(5) no
C1 C2 C3 C4 -0.3(5) no
C2 C3 C4 N1 -178.2(3) no
C2 C3 C4 C5 1.6(4) no
N1 C4 C5 O1 -1.3(3) no
N1 C4 C5 C6 178.12(14) no
C3 C4 C5 O1 178.91(19) no
C3 C4 C5 C6 -1.7(3) no
O1 C5 C6 C1 -179.89(17) no
C4 C5 C6 C1 0.7(3) no
N1 C7 C8 N3 -0.11(19) no
N1 C7 C8 C9 -179.65(16) no
N3 C8 C9 C10 -16.4(3) no
N3 C8 C9 C14 164.58(16) no
C7 C8 C9 C10 163.06(18) no
C7 C8 C9 C14 -15.9(3) no
C8 C9 C10 C11 -177.91(16) no
C8 C9 C14 C13 177.41(17) no
C10 C9 C14 C13 -1.6(3) no
C14 C9 C10 C11 1.1(3) no
C9 C10 C11 C12 0.5(4) no
C10 C11 C12 C13 -1.6(4) no
C11 C12 C13 C14 1.0(4) no
C12 C13 C14 C9 0.6(4) no
N4 C15 C16 C17 177.59(14) no
C15 C16 C17 C18 -177.76(15) no
N4 C19 C20 C21 171.05(15) no
C19 C20 C21 C22 160.88(18) no
N4 C23 C24 C25 179.36(14) no
C23 C24 C25 C26 -178.87(16) no
N4 C27 C28 C29 -176.93(15) no
C27 C28 C29 C30 -175.18(18) no
